data_1538985
loop_
_publ_author_name
'Pena, O.'
'Horyn, R.'
'Potel, M.'
'Sergent, M.'
'Padiou, J.'

_publ_section_title
;
 Crystal structure and normal state physical properties of Hox Mo6 S8
 (0.88<= x<= 1.0) single crystals
;
_journal_name_full 'Journal of the Less-Common Metals'
_journal_page_first 105
_journal_page_last 117
_journal_volume 105
_journal_year 1985
_chemical_formula_sum 'Ho Mo6 S8'
_space_group_IT_number 148
_symmetry_space_group_name_Hall '-R 3'
_symmetry_space_group_name_H-M 'R -3 :H'
_cell_angle_alpha 90
_cell_angle_beta 90
_cell_angle_gamma 120
_cell_formula_units_Z 3
_cell_length_a 9.0674
_cell_length_b 9.0674
_cell_length_c 11.2933
_cell_volume 804.113
_citation_journal_id_ASTM JCOMAH
_cod_data_source_file Pena_JCOMAH_1985_177.cif
_cod_data_source_block Ho1Mo6S8
_cod_original_cell_volume 804.1129
_cod_original_formula_sum 'Ho1 Mo6 S8'
_cod_database_code 1538985

loop_
_symmetry_equiv_pos_as_xyz
x,y,z
-y,x-y,z
-x+y,-x,z
-x,-y,-z
y,-x+y,-z
x-y,x,-z
x+2/3,y+1/3,z+1/3
-y+2/3,x-y+1/3,z+1/3
-x+y+2/3,-x+1/3,z+1/3
-x+2/3,-y+1/3,-z+1/3
y+2/3,-x+y+1/3,-z+1/3
x-y+2/3,x+1/3,-z+1/3
x+1/3,y+2/3,z+2/3
-y+1/3,x-y+2/3,z+2/3
-x+y+1/3,-x+2/3,z+2/3
-x+1/3,-y+2/3,-z+2/3
y+1/3,-x+y+2/3,-z+2/3
x-y+1/3,x+2/3,-z+2/3

loop_
_atom_site_label
_atom_site_type_symbol
_atom_site_fract_x
_atom_site_fract_y
_atom_site_fract_z
_atom_site_occupancy
_atom_site_U_iso_or_equiv
Ho1 Ho 0 0 0 1 0.0
Mo1 Mo 0.01917 0.84101 0.40122 1 0.0
S2 S 0.7108 0.663 0.4166 1 0.0
S1 S 0 0 0.2377 1 0.0
